data_2021834
loop_
_publ_author_name
'Sun, Wei'
'Zuo, Limin'
'Zhao, Ting'
'Zhu, Zhiling'
'Shan, Guangzhi'

_publ_section_title
;
 Five solvates of a multicomponent pharmaceutical salt formed by berberine
 and diclofenac
;
_journal_coeditor_code FP3076
_journal_issue 12
_journal_name_full 'Acta Crystallographica Section C'
_journal_page_first
;
;
_journal_paper_doi 10.1107/S2053229619015432
_journal_volume 75
_journal_year 2019
_chemical_formula_iupac 'C20 H18 N O4 +, C14 H10 Cl2 N O2 -, C H4 O'
_chemical_formula_moiety 'C20 H18 N O4 +, C14 H10 Cl2 N O2 -, C H4 O'
_chemical_formula_sum 'C35 H32 Cl2 N2 O7'
_chemical_formula_weight 663.52
_chemical_name_systematic
'5,6-Dihydro-9,10-dimethoxybenzo[<i>g</i>][1,3]benzodioxolo[5,6-<i>a</i>]quinolizinium 2-[2-(2,6-dichloroanilino)phenyl]acetate methanol monosolvate'
_space_group_crystal_system monoclinic
_space_group_IT_number 14
_space_group_name_Hall '-P 2yn'
_space_group_name_H-M_alt 'P 1 21/n 1'
_atom_sites_solution_hydrogens mixed
_atom_sites_solution_primary direct
_audit_creation_method
;
Olex2 1.2
(compiled 2018.05.29 svn.r3508 for OlexSys, GUI svn.r5506)
;
_cell_angle_alpha 90
_cell_angle_beta 110.049(4)
_cell_angle_gamma 90
_cell_formula_units_Z 4
_cell_length_a 20.8841(7)
_cell_length_b 7.44641(19)
_cell_length_c 21.5399(7)
_cell_measurement_reflns_used 7302
_cell_measurement_temperature 293(2)
_cell_measurement_theta_max 66.7130
_cell_measurement_theta_min 4.3510
_cell_volume 3146.71(19)
_computing_cell_refinement
;
CrysAlis PRO (Rigaku OD, 2017)
;
_computing_data_collection
;
CrysAlis PRO (Rigaku OD, 2017)
;
_computing_data_reduction
;
CrysAlis PRO (Rigaku OD, 2017)
;
_computing_molecular_graphics
;
<i>OLEX2</i> (Dolomanov <i>et al.</i>,  2009)
;
_computing_publication_material
;
<i>OLEX2</i> (Dolomanov <i>et al.</i>,  2009),
PLATON (Spek, 2009),
Mercury (Macrae <i>et al.</i>,  2008) and
publCIF (Westrip, 2010)
;
_computing_structure_refinement
;
SHELXL2014 (Sheldrick, 2015)
;
_computing_structure_solution
;
SHELXS97 (Sheldrick, 2008)
;
_diffrn_ambient_temperature 293.15
_diffrn_detector 'CCD plate'
_diffrn_detector_area_resol_mean 10.4674
_diffrn_measured_fraction_theta_full 0.996
_diffrn_measured_fraction_theta_max 0.996
_diffrn_measurement_device 'four-circle diffractometer'
_diffrn_measurement_device_type 'Rigaku Xcalibur Atlas Gemini ultra'
_diffrn_measurement_method '\w scans'
_diffrn_radiation_monochromator mirror
_diffrn_radiation_probe x-ray
_diffrn_radiation_type CuK\a
_diffrn_radiation_wavelength 1.54184
_diffrn_reflns_av_R_equivalents 0.0403
_diffrn_reflns_av_unetI/netI 0.0250
_diffrn_reflns_limit_h_max 24
_diffrn_reflns_limit_h_min -24
_diffrn_reflns_limit_k_max 5
_diffrn_reflns_limit_k_min -8
_diffrn_reflns_limit_l_max 25
_diffrn_reflns_limit_l_min -25
_diffrn_reflns_number 23314
_diffrn_reflns_theta_full 66.720
_diffrn_reflns_theta_max 66.720
_diffrn_reflns_theta_min 3.636
_diffrn_source 'fine-focus sealed X-ray tube'
_exptl_absorpt_coefficient_mu 2.304
_exptl_absorpt_correction_T_max 1.00000
_exptl_absorpt_correction_T_min 0.65291
_exptl_absorpt_correction_type multi-scan
_exptl_absorpt_process_details
;
(CrysAlis PRO; Rigaku OD, 2017)
;
_exptl_crystal_colour 'clear yellowish yellow'
_exptl_crystal_density_diffrn 1.401
_exptl_crystal_description needle
_exptl_crystal_F_000 1384
_exptl_crystal_size_max 0.27
_exptl_crystal_size_mid 0.14
_exptl_crystal_size_min 0.09
_refine_diff_density_max 0.299
_refine_diff_density_min -0.334
_refine_ls_extinction_method none
_refine_ls_goodness_of_fit_ref 1.027
_refine_ls_hydrogen_treatment mixed
_refine_ls_matrix_type full
_refine_ls_number_parameters 431
_refine_ls_number_reflns 5546
_refine_ls_number_restraints 0
_refine_ls_restrained_S_all 1.027
_refine_ls_R_factor_all 0.0604
_refine_ls_R_factor_gt 0.0426
_refine_ls_shift/su_max 0.001
_refine_ls_shift/su_mean 0.000
_refine_ls_structure_factor_coef Fsqd
_refine_ls_weighting_details 'w=1/[\s^2^(Fo^2^)+(0.0635P)^2^+0.7365P] where P=(Fo^2^+2Fc^2^)/3'
_refine_ls_weighting_scheme calc
_refine_ls_wR_factor_gt 0.1100
_refine_ls_wR_factor_ref 0.1233
_reflns_number_gt 4162
_reflns_number_total 5546
_reflns_threshold_expression 'I > 2\s(I)'
_cod_data_source_file fp3076sup1.cif
_cod_data_source_block IV
_cod_original_cell_volume 3146.70(17)
_cod_database_code 2021834
_shelx_space_group_comment
;
The symmetry employed for this shelxl refinement is uniquely defined
by the following loop, which should always be used as a source of
symmetry information in preference to the above space-group names.
They are only intended as comments.
;
_shelx_estimated_absorpt_t_min 0.575
_shelx_estimated_absorpt_t_max 0.819

loop_
_space_group_symop_operation_xyz
'x, y, z'
'-x+1/2, y+1/2, -z+1/2'
'-x, -y, -z'
'x-1/2, -y-1/2, z-1/2'

loop_
_atom_site_type_symbol
_atom_site_label
_atom_site_fract_x
_atom_site_fract_y
_atom_site_fract_z
_atom_site_U_iso_or_equiv
_atom_site_adp_type
_atom_site_calc_flag
_atom_site_occupancy
O O1 0.70603(9) 0.5181(3) 0.35371(8) 0.0826(6) Uani d 1
N N1 0.96669(9) 0.3386(2) 0.58317(8) 0.0441(4) Uani d 1
C C1 0.64604(16) 0.5736(6) 0.36444(16) 0.0833(9) Uani d 1
H H1A 0.6085(18) 0.507(5) 0.3365(17) 0.101(11) Uiso d 1
H H1B 0.642(2) 0.709(6) 0.356(2) 0.143(16) Uiso d 1
O O2 0.65552(8) 0.5505(3) 0.43305(9) 0.0748(5) Uani d 1
C C2 0.72195(11) 0.4969(3) 0.46200(11) 0.0553(5) Uani d 1
O O3 1.16738(8) 0.1781(2) 0.65218(8) 0.0617(4) Uani d 1
C C3 0.75685(11) 0.4652(3) 0.52741(11) 0.0559(5) Uani d 1
H H3 0.7361 0.4788 0.5591 0.067 Uiso calc 1
O O4 1.22972(9) 0.0667(3) 0.56895(9) 0.0726(5) Uani d 1
C C4 0.82478(11) 0.4115(3) 0.54484(10) 0.0490(5) Uani d 1
C C5 0.86521(11) 0.3643(3) 0.61515(10) 0.0558(5) Uani d 1
H H5A 0.8462 0.4259 0.6446 0.067 Uiso calc 1
H H5B 0.8622 0.2361 0.6216 0.067 Uiso calc 1
C C6 0.93830(11) 0.4165(3) 0.63173(10) 0.0529(5) Uani d 1
H H6A 0.9420 0.5464 0.6315 0.063 Uiso calc 1
H H6B 0.9644 0.3740 0.6757 0.063 Uiso calc 1
C C7 1.03070(10) 0.2830(3) 0.60502(10) 0.0464(5) Uani d 1
H H7 1.0549 0.2859 0.6502 0.056 Uiso calc 1
C C8 1.06306(10) 0.2201(3) 0.56242(10) 0.0447(5) Uani d 1
C C9 1.13182(11) 0.1653(3) 0.58632(11) 0.0504(5) Uani d 1
C C10 1.16262(12) 0.1106(3) 0.54237(12) 0.0555(5) Uani d 1
C C11 1.12439(13) 0.1047(3) 0.47441(12) 0.0584(6) Uani d 1
H H11 1.1454 0.0663 0.4450 0.070 Uiso calc 1
C C12 1.05740(12) 0.1536(3) 0.45042(11) 0.0546(5) Uani d 1
H H12 1.0330 0.1457 0.4054 0.065 Uiso calc 1
C C13 1.02507(11) 0.2164(3) 0.49420(10) 0.0462(5) Uani d 1
C C14 0.95682(11) 0.2738(3) 0.47329(10) 0.0468(5) Uani d 1
H H14 0.9311 0.2697 0.4285 0.056 Uiso calc 1
C C15 0.92709(10) 0.3351(3) 0.51654(9) 0.0430(4) Uani d 1
C C16 0.85586(10) 0.3949(3) 0.49741(10) 0.0454(5) Uani d 1
C C17 0.81834(11) 0.4281(3) 0.43022(10) 0.0537(5) Uani d 1
H H17 0.8381 0.4164 0.3978 0.064 Uiso calc 1
C C18 0.75226(12) 0.4777(3) 0.41495(11) 0.0576(6) Uani d 1
C C19 1.17107(16) 0.0132(5) 0.68733(15) 0.0893(9) Uani d 1
H H19A 1.1949 -0.0749 0.6710 0.134 Uiso calc 1
H H19B 1.1258 -0.0289 0.6810 0.134 Uiso calc 1
H H19C 1.1950 0.0328 0.7336 0.134 Uiso calc 1
C C20 1.26507(14) 0.0154(4) 0.52583(16) 0.0791(8) Uani d 1
H H20A 1.2618 0.1098 0.4945 0.119 Uiso calc 1
H H20B 1.2452 -0.0923 0.5027 0.119 Uiso calc 1
H H20C 1.3121 -0.0059 0.5511 0.119 Uiso calc 1
Cl Cl1 0.34997(3) 0.83343(10) 0.41121(3) 0.0740(2) Uani d 1
Cl Cl2 0.54709(4) 1.12811(11) 0.33456(4) 0.0822(2) Uani d 1
N N2 0.43795(9) 0.8633(3) 0.32552(9) 0.0532(5) Uani d 1
H H2 0.4708(15) 0.840(4) 0.3114(14) 0.074(8) Uiso d 1
O O5 0.49580(11) 0.4676(3) 0.19387(10) 0.0810(5) Uani d 1
O O6 0.51083(8) 0.7242(2) 0.24777(9) 0.0704(5) Uani d 1
C C21 0.44634(10) 0.9960(3) 0.37268(10) 0.0489(5) Uani d 1
C C22 0.40887(11) 1.0009(3) 0.41550(11) 0.0545(5) Uani d 1
C C23 0.41875(13) 1.1301(4) 0.46331(12) 0.0652(6) Uani d 1
H H23 0.3920 1.1305 0.4901 0.078 Uiso calc 1
C C24 0.46798(15) 1.2586(4) 0.47160(13) 0.0735(7) Uani d 1
H H24 0.4746 1.3466 0.5038 0.088 Uiso calc 1
C C25 0.50765(14) 1.2569(4) 0.43192(13) 0.0685(7) Uani d 1
H H25 0.5417 1.3422 0.4377 0.082 Uiso calc 1
C C26 0.49636(11) 1.1281(3) 0.38382(11) 0.0543(5) Uani d 1
C C27 0.37556(10) 0.8330(3) 0.27353(10) 0.0495(5) Uani d 1
C C28 0.32292(11) 0.9562(4) 0.25762(11) 0.0585(6) Uani d 1
H H28 0.3279 1.0620 0.2817 0.070 Uiso calc 1
C C29 0.26265(12) 0.9227(4) 0.20581(12) 0.0698(7) Uani d 1
H H29 0.2270 1.0047 0.1960 0.084 Uiso calc 1
C C30 0.25570(12) 0.7698(5) 0.16930(12) 0.0721(8) Uani d 1
H H30 0.2158 0.7490 0.1339 0.087 Uiso calc 1
C C31 0.30800(12) 0.6459(4) 0.18504(12) 0.0644(6) Uani d 1
H H31 0.3027 0.5418 0.1599 0.077 Uiso calc 1
C C32 0.36837(11) 0.6731(3) 0.23758(10) 0.0521(5) Uani d 1
C C33 0.42335(12) 0.5335(3) 0.25515(12) 0.0590(6) Uani d 1
H H33A 0.4035 0.4190 0.2369 0.071 Uiso calc 1
H H33B 0.4417 0.5212 0.3029 0.071 Uiso calc 1
C C34 0.48150(11) 0.5767(3) 0.22997(10) 0.0526(5) Uani d 1
O O7 0.40857(9) 0.1186(3) 0.81069(9) 0.0752(5) Uani d 1
H H7A 0.4329 0.1738 0.7944 0.113 Uiso calc 1
C C35 0.34978(15) 0.0620(4) 0.76074(14) 0.0802(8) Uani d 1
H H35A 0.3620 -0.0108 0.7298 0.120 Uiso calc 1
H H35B 0.3246 0.1649 0.7384 0.120 Uiso calc 1
H H35C 0.3222 -0.0069 0.7796 0.120 Uiso calc 1

loop_
_atom_site_aniso_label
_atom_site_aniso_U_11
_atom_site_aniso_U_22
_atom_site_aniso_U_33
_atom_site_aniso_U_12
_atom_site_aniso_U_13
_atom_site_aniso_U_23
O1 0.0610(11) 0.1247(17) 0.0491(9) -0.0011(10) 0.0024(8) 0.0127(10)
N1 0.0523(10) 0.0462(9) 0.0358(8) -0.0060(7) 0.0177(7) -0.0020(7)
C1 0.0656(18) 0.104(3) 0.0670(18) -0.0029(17) 0.0054(14) 0.0172(17)
O2 0.0526(9) 0.0935(14) 0.0701(11) 0.0013(9) 0.0106(8) 0.0128(10)
C2 0.0490(12) 0.0537(13) 0.0576(13) -0.0058(10) 0.0112(10) 0.0029(10)
O3 0.0567(9) 0.0735(11) 0.0536(9) -0.0069(7) 0.0172(7) -0.0053(8)
C3 0.0561(13) 0.0607(14) 0.0530(13) -0.0019(10) 0.0211(10) -0.0009(10)
O4 0.0620(10) 0.0820(12) 0.0829(12) 0.0048(9) 0.0366(9) -0.0044(10)
C4 0.0555(12) 0.0473(11) 0.0451(11) -0.0032(9) 0.0182(9) -0.0005(9)
C5 0.0603(13) 0.0691(14) 0.0425(11) 0.0039(11) 0.0233(10) 0.0028(10)
C6 0.0603(13) 0.0627(14) 0.0375(11) 0.0019(10) 0.0193(9) -0.0067(10)
C7 0.0501(11) 0.0480(11) 0.0410(10) -0.0074(9) 0.0155(9) -0.0011(9)
C8 0.0524(11) 0.0405(10) 0.0457(11) -0.0094(9) 0.0225(9) -0.0007(9)
C9 0.0554(12) 0.0461(12) 0.0528(12) -0.0087(9) 0.0225(10) -0.0019(10)
C10 0.0589(13) 0.0473(12) 0.0696(15) -0.0043(10) 0.0340(12) -0.0019(10)
C11 0.0748(16) 0.0518(13) 0.0630(14) -0.0035(11) 0.0421(12) -0.0056(11)
C12 0.0736(15) 0.0506(12) 0.0479(12) -0.0085(11) 0.0317(11) -0.0040(10)
C13 0.0592(12) 0.0393(10) 0.0454(11) -0.0098(9) 0.0246(9) -0.0005(8)
C14 0.0586(12) 0.0463(11) 0.0370(10) -0.0101(9) 0.0185(9) -0.0022(9)
C15 0.0543(11) 0.0390(10) 0.0366(10) -0.0078(8) 0.0167(9) 0.0008(8)
C16 0.0527(11) 0.0429(11) 0.0405(10) -0.0090(9) 0.0159(9) 0.0007(8)
C17 0.0591(13) 0.0605(13) 0.0414(11) -0.0099(10) 0.0170(10) 0.0010(10)
C18 0.0583(13) 0.0616(14) 0.0453(12) -0.0114(11) 0.0078(10) 0.0052(10)
C19 0.085(2) 0.110(2) 0.0645(17) -0.0124(17) 0.0149(15) 0.0217(17)
C20 0.0724(17) 0.0744(17) 0.109(2) -0.0007(13) 0.0552(16) -0.0162(16)
Cl1 0.0681(4) 0.0956(5) 0.0647(4) -0.0221(3) 0.0308(3) -0.0065(3)
Cl2 0.0808(4) 0.0964(5) 0.0841(5) -0.0244(4) 0.0472(4) -0.0129(4)
N2 0.0417(10) 0.0682(12) 0.0491(10) -0.0004(8) 0.0147(8) -0.0134(9)
O5 0.1090(15) 0.0721(12) 0.0821(13) 0.0029(10) 0.0589(12) -0.0104(10)
O6 0.0553(9) 0.0773(12) 0.0888(12) -0.0110(8) 0.0379(9) -0.0206(10)
C21 0.0463(11) 0.0564(12) 0.0402(11) 0.0023(9) 0.0099(9) -0.0024(9)
C22 0.0504(12) 0.0665(14) 0.0456(12) -0.0014(10) 0.0150(9) -0.0011(10)
C23 0.0700(15) 0.0804(17) 0.0501(13) 0.0013(13) 0.0267(11) -0.0099(12)
C24 0.0893(19) 0.0708(17) 0.0605(15) -0.0043(14) 0.0257(14) -0.0187(13)
C25 0.0772(17) 0.0606(15) 0.0660(15) -0.0131(12) 0.0222(13) -0.0089(12)
C26 0.0555(13) 0.0584(13) 0.0498(12) -0.0016(10) 0.0191(10) 0.0011(10)
C27 0.0415(11) 0.0691(14) 0.0410(11) -0.0041(10) 0.0182(9) -0.0014(10)
C28 0.0507(12) 0.0808(16) 0.0478(12) 0.0061(11) 0.0220(10) 0.0004(11)
C29 0.0455(13) 0.114(2) 0.0528(14) 0.0082(13) 0.0204(11) 0.0175(15)
C30 0.0464(13) 0.121(2) 0.0470(13) -0.0220(14) 0.0133(10) 0.0013(15)
C31 0.0549(14) 0.0891(18) 0.0516(13) -0.0220(13) 0.0215(11) -0.0098(12)
C32 0.0481(11) 0.0684(14) 0.0449(11) -0.0123(10) 0.0227(9) -0.0045(10)
C33 0.0681(14) 0.0596(14) 0.0528(13) -0.0093(11) 0.0252(11) -0.0065(11)
C34 0.0549(12) 0.0583(14) 0.0437(11) 0.0060(11) 0.0160(10) 0.0010(10)
O7 0.0659(11) 0.0928(14) 0.0668(11) 0.0001(9) 0.0226(9) 0.0142(10)
C35 0.0721(17) 0.101(2) 0.0695(17) -0.0083(15) 0.0264(14) 0.0078(16)

loop_
_atom_type_symbol
_atom_type_description
_atom_type_scat_dispersion_real
_atom_type_scat_dispersion_imag
_atom_type_scat_source
C C 0.0181 0.0091 'International Tables Vol C Tables 4.2.6.8 and 6.1.1.4'
H H 0.0000 0.0000 'International Tables Vol C Tables 4.2.6.8 and 6.1.1.4'
Cl Cl 0.3639 0.7018 'International Tables Vol C Tables 4.2.6.8 and 6.1.1.4'
N N 0.0311 0.0180 'International Tables Vol C Tables 4.2.6.8 and 6.1.1.4'
O O 0.0492 0.0322 'International Tables Vol C Tables 4.2.6.8 and 6.1.1.4'

loop_
_geom_angle_atom_site_label_1
_geom_angle_atom_site_label_2
_geom_angle_atom_site_label_3
_geom_angle
C18 O1 C1 106.1(2)
C7 N1 C6 118.06(16)
C7 N1 C15 122.19(17)
C15 N1 C6 119.66(17)
O1 C1 H1A 109(2)
O1 C1 H1B 106(2)
O1 C1 O2 108.5(2)
H1A C1 H1B 114(3)
O2 C1 H1A 113(2)
O2 C1 H1B 107(2)
C2 O2 C1 105.3(2)
O2 C2 C18 110.2(2)
C3 C2 O2 128.2(2)
C3 C2 C18 121.6(2)
C9 O3 C19 113.77(19)
C2 C3 H3 121.3
C2 C3 C4 117.4(2)
C4 C3 H3 121.3
C10 O4 C20 118.7(2)
C3 C4 C5 120.46(19)
C16 C4 C3 121.00(19)
C16 C4 C5 118.50(19)
C4 C5 H5A 109.5
C4 C5 H5B 109.5
H5A C5 H5B 108.1
C6 C5 C4 110.82(18)
C6 C5 H5A 109.5
C6 C5 H5B 109.5
N1 C6 C5 110.57(17)
N1 C6 H6A 109.5
N1 C6 H6B 109.5
C5 C6 H6A 109.5
C5 C6 H6B 109.5
H6A C6 H6B 108.1
N1 C7 H7 119.0
N1 C7 C8 122.02(19)
C8 C7 H7 119.0
C7 C8 C9 121.33(19)
C7 C8 C13 117.75(19)
C9 C8 C13 120.91(18)
O3 C9 C8 118.97(19)
O3 C9 C10 121.4(2)
C10 C9 C8 119.5(2)
O4 C10 C9 116.0(2)
O4 C10 C11 124.5(2)
C9 C10 C11 119.5(2)
C10 C11 H11 119.1
C12 C11 C10 121.9(2)
C12 C11 H11 119.1
C11 C12 H12 120.1
C11 C12 C13 119.8(2)
C13 C12 H12 120.1
C8 C13 C12 118.3(2)
C14 C13 C8 118.31(18)
C14 C13 C12 123.4(2)
C13 C14 H14 118.9
C15 C14 C13 122.14(19)
C15 C14 H14 118.9
N1 C15 C16 118.07(17)
C14 C15 N1 117.58(19)
C14 C15 C16 124.34(18)
C4 C16 C15 120.22(18)
C4 C16 C17 120.2(2)
C17 C16 C15 119.56(18)
C16 C17 H17 121.4
C18 C17 C16 117.2(2)
C18 C17 H17 121.4
C2 C18 O1 109.6(2)
C17 C18 O1 127.9(2)
C17 C18 C2 122.5(2)
O3 C19 H19A 109.5
O3 C19 H19B 109.5
O3 C19 H19C 109.5
H19A C19 H19B 109.5
H19A C19 H19C 109.5
H19B C19 H19C 109.5
O4 C20 H20A 109.5
O4 C20 H20B 109.5
O4 C20 H20C 109.5
H20A C20 H20B 109.5
H20A C20 H20C 109.5
H20B C20 H20C 109.5
C21 N2 H2 119.3(19)
C21 N2 C27 123.01(18)
C27 N2 H2 108.5(19)
N2 C21 C22 122.9(2)
N2 C21 C26 121.9(2)
C26 C21 C22 115.0(2)
C21 C22 Cl1 119.58(17)
C23 C22 Cl1 117.78(18)
C23 C22 C21 122.6(2)
C22 C23 H23 120.0
C24 C23 C22 120.0(2)
C24 C23 H23 120.0
C23 C24 H24 120.1
C23 C24 C25 119.7(2)
C25 C24 H24 120.1
C24 C25 H25 120.3
C26 C25 C24 119.4(2)
C26 C25 H25 120.3
C21 C26 Cl2 118.19(17)
C25 C26 Cl2 118.59(19)
C25 C26 C21 123.2(2)
C28 C27 N2 122.0(2)
C28 C27 C32 120.1(2)
C32 C27 N2 117.92(19)
C27 C28 H28 119.8
C27 C28 C29 120.3(2)
C29 C28 H28 119.8
C28 C29 H29 119.9
C30 C29 C28 120.1(3)
C30 C29 H29 119.9
C29 C30 H30 120.1
C29 C30 C31 119.9(2)
C31 C30 H30 120.1
C30 C31 H31 119.2
C30 C31 C32 121.5(2)
C32 C31 H31 119.2
C27 C32 C33 121.52(19)
C31 C32 C27 118.0(2)
C31 C32 C33 120.5(2)
C32 C33 H33A 108.9
C32 C33 H33B 108.9
C32 C33 C34 113.50(19)
H33A C33 H33B 107.7
C34 C33 H33A 108.9
C34 C33 H33B 108.9
O5 C34 O6 125.0(2)
O5 C34 C33 118.8(2)
O6 C34 C33 116.22(19)
C35 O7 H7A 109.5
O7 C35 H35A 109.5
O7 C35 H35B 109.5
O7 C35 H35C 109.5
H35A C35 H35B 109.5
H35A C35 H35C 109.5
H35B C35 H35C 109.5

loop_
_geom_bond_atom_site_label_1
_geom_bond_atom_site_label_2
_geom_bond_distance
O1 C1 1.412(4)
O1 C18 1.374(3)
N1 C6 1.486(3)
N1 C7 1.322(3)
N1 C15 1.389(3)
C1 H1A 0.95(4)
C1 H1B 1.02(5)
C1 O2 1.433(4)
O2 C2 1.371(3)
C2 C3 1.367(3)
C2 C18 1.374(3)
O3 C9 1.360(3)
O3 C19 1.430(3)
C3 H3 0.9300
C3 C4 1.395(3)
O4 C10 1.360(3)
O4 C20 1.423(3)
C4 C5 1.501(3)
C4 C16 1.391(3)
C5 H5A 0.9700
C5 H5B 0.9700
C5 C6 1.495(3)
C6 H6A 0.9700
C6 H6B 0.9700
C7 H7 0.9300
C7 C8 1.394(3)
C8 C9 1.409(3)
C8 C13 1.411(3)
C9 C10 1.376(3)
C10 C11 1.407(3)
C11 H11 0.9300
C11 C12 1.364(3)
C12 H12 0.9300
C12 C13 1.414(3)
C13 C14 1.406(3)
C14 H14 0.9300
C14 C15 1.363(3)
C15 C16 1.470(3)
C16 C17 1.411(3)
C17 H17 0.9300
C17 C18 1.356(3)
C19 H19A 0.9600
C19 H19B 0.9600
C19 H19C 0.9600
C20 H20A 0.9600
C20 H20B 0.9600
C20 H20C 0.9600
Cl1 C22 1.732(2)
Cl2 C26 1.738(2)
N2 H2 0.86(3)
N2 C21 1.385(3)
N2 C27 1.415(3)
O5 C34 1.230(3)
O6 C34 1.252(3)
C21 C22 1.400(3)
C21 C26 1.395(3)
C22 C23 1.372(3)
C23 H23 0.9300
C23 C24 1.371(4)
C24 H24 0.9300
C24 C25 1.379(4)
C25 H25 0.9300
C25 C26 1.371(3)
C27 C28 1.382(3)
C27 C32 1.400(3)
C28 H28 0.9300
C28 C29 1.389(3)
C29 H29 0.9300
C29 C30 1.363(4)
C30 H30 0.9300
C30 C31 1.380(4)
C31 H31 0.9300
C31 C32 1.390(3)
C32 C33 1.498(3)
C33 H33A 0.9700
C33 H33B 0.9700
C33 C34 1.525(3)
O7 H7A 0.8200
O7 C35 1.392(3)
C35 H35A 0.9600
C35 H35B 0.9600
C35 H35C 0.9600

loop_
_geom_hbond_atom_site_label_D
_geom_hbond_atom_site_label_H
_geom_hbond_atom_site_label_A
_geom_hbond_site_symmetry_A
_geom_hbond_distance_DH
_geom_hbond_distance_HA
_geom_hbond_distance_DA
_geom_hbond_angle_DHA
N2 H2 O6 . 0.86(3) 2.02(3) 2.818(2) 153(3)
O7 H7A O6 3_666 0.82 1.87 2.691(2) 173.5

loop_
_geom_torsion_atom_site_label_1
_geom_torsion_atom_site_label_2
_geom_torsion_atom_site_label_3
_geom_torsion_atom_site_label_4
_geom_torsion
O1 C1 O2 C2 4.9(3)
N1 C7 C8 C9 178.43(18)
N1 C7 C8 C13 -0.3(3)
N1 C15 C16 C4 -15.5(3)
N1 C15 C16 C17 167.16(18)
C1 O1 C18 C2 3.2(3)
C1 O1 C18 C17 -176.0(3)
C1 O2 C2 C3 176.8(3)
C1 O2 C2 C18 -2.9(3)
O2 C2 C3 C4 -179.9(2)
O2 C2 C18 O1 -0.2(3)
O2 C2 C18 C17 179.1(2)
C2 C3 C4 C5 -176.6(2)
C2 C3 C4 C16 1.3(3)
O3 C9 C10 O4 1.5(3)
O3 C9 C10 C11 -178.0(2)
C3 C2 C18 O1 -179.9(2)
C3 C2 C18 C17 -0.6(4)
C3 C4 C5 C6 -146.3(2)
C3 C4 C16 C15 -178.9(2)
C3 C4 C16 C17 -1.5(3)
O4 C10 C11 C12 -178.7(2)
C4 C5 C6 N1 -53.4(3)
C4 C16 C17 C18 0.7(3)
C5 C4 C16 C15 -1.0(3)
C5 C4 C16 C17 176.4(2)
C6 N1 C7 C8 -175.34(19)
C6 N1 C15 C14 175.61(18)
C6 N1 C15 C16 -5.3(3)
C7 N1 C6 C5 -143.37(19)
C7 N1 C15 C14 -0.8(3)
C7 N1 C15 C16 178.21(18)
C7 C8 C9 O3 -1.4(3)
C7 C8 C9 C10 -177.5(2)
C7 C8 C13 C12 179.71(18)
C7 C8 C13 C14 -0.9(3)
C8 C9 C10 O4 177.46(18)
C8 C9 C10 C11 -2.0(3)
C8 C13 C14 C15 1.2(3)
C9 C8 C13 C12 1.0(3)
C9 C8 C13 C14 -179.59(18)
C9 C10 C11 C12 0.7(3)
C10 C11 C12 C13 1.5(3)
C11 C12 C13 C8 -2.3(3)
C11 C12 C13 C14 178.3(2)
C12 C13 C14 C15 -179.42(19)
C13 C8 C9 O3 177.27(18)
C13 C8 C9 C10 1.2(3)
C13 C14 C15 N1 -0.4(3)
C13 C14 C15 C16 -179.35(18)
C14 C15 C16 C4 163.5(2)
C14 C15 C16 C17 -13.9(3)
C15 N1 C6 C5 40.0(3)
C15 N1 C7 C8 1.2(3)
C15 C16 C17 C18 178.1(2)
C16 C4 C5 C6 35.8(3)
C16 C17 C18 O1 179.5(2)
C16 C17 C18 C2 0.4(3)
C18 O1 C1 O2 -5.0(4)
C18 C2 C3 C4 -0.3(3)
C19 O3 C9 C8 97.9(3)
C19 O3 C9 C10 -86.1(3)
C20 O4 C10 C9 -177.7(2)
C20 O4 C10 C11 1.7(3)
Cl1 C22 C23 C24 175.7(2)
N2 C21 C22 Cl1 1.0(3)
N2 C21 C22 C23 178.2(2)
N2 C21 C26 Cl2 2.3(3)
N2 C21 C26 C25 -177.3(2)
N2 C27 C28 C29 179.4(2)
N2 C27 C32 C31 -177.85(19)
N2 C27 C32 C33 2.8(3)
C21 N2 C27 C28 14.0(3)
C21 N2 C27 C32 -166.4(2)
C21 C22 C23 C24 -1.6(4)
C22 C21 C26 Cl2 178.11(16)
C22 C21 C26 C25 -1.5(3)
C22 C23 C24 C25 -0.3(4)
C23 C24 C25 C26 1.2(4)
C24 C25 C26 Cl2 -179.8(2)
C24 C25 C26 C21 -0.3(4)
C26 C21 C22 Cl1 -174.83(17)
C26 C21 C22 C23 2.4(3)
C27 N2 C21 C22 61.0(3)
C27 N2 C21 C26 -123.5(2)
C27 C28 C29 C30 -1.6(4)
C27 C32 C33 C34 -79.8(3)
C28 C27 C32 C31 1.7(3)
C28 C27 C32 C33 -177.6(2)
C28 C29 C30 C31 1.7(4)
C29 C30 C31 C32 -0.2(4)
C30 C31 C32 C27 -1.5(3)
C30 C31 C32 C33 177.8(2)
C31 C32 C33 C34 100.9(2)
C32 C27 C28 C29 -0.2(3)
C32 C33 C34 O5 -123.0(2)
C32 C33 C34 O6 56.4(3)

_cod_database_fobs_code 2021834
